data_7012565
loop_
_publ_author_name
'Molla-Abbassi, Alireza'
'Skripkin, Mikhail'
'Kritikos, Mikael'
'Persson, Ingmar'
'Mink, J\'anos'
'Sandstr\"om, Magnus'

_publ_section_title
;
 Dimethyl sulfoxide solvates of the aluminium(iii), gallium(iii) and
 indium(iii) ions. A crystallographic, EXAFS and vibrational spectroscopic
 study
;
_journal_coden_ASTM DTARAF
_journal_issue 9
_journal_name_full 'Dalton Transactions'
_journal_page_first 1746
_journal_page_last 1753
_journal_paper_doi 10.1039/b212140a
_journal_year 2003
_chemical_formula_sum 'C12 H36 Al I3 O6 S6'
_chemical_formula_weight 876.45
_space_group_IT_number 148
_symmetry_cell_setting trigonal
_symmetry_space_group_name_Hall '-R 3'
_symmetry_space_group_name_H-M 'R -3 :H'
_atom_sites_solution_hydrogens geom
_atom_sites_solution_primary direct
_atom_sites_solution_secondary difmap
_audit_creation_date 2002-11-29
_audit_creation_method 'X-RED, SHELXL-97 '
_cell_angle_alpha 90.00
_cell_angle_beta 90.00
_cell_angle_gamma 120.00
_cell_formula_units_Z 3
_cell_length_a 10.7617(11)
_cell_length_b 10.7617(11)
_cell_length_c 24.599(3)
_cell_measurement_reflns_used 4115
_cell_measurement_temperature 295(2)
_cell_measurement_theta_max 28.0
_cell_measurement_theta_min 2.3
_cell_volume 2467.2(5)
_computing_cell_refinement 'IPDS Software, Stoe & Cie (1997)'
_computing_data_collection 'IPDS Software, by Stoe &Cie (1997)'
_computing_data_reduction 'IPDS Software,  Stoe & Cie (1997)'
_computing_molecular_graphics 'PLATON99 (Spek, 2000), DIAMOND (Brandenburg, 1999)'
_computing_structure_refinement 'SHELXL-97 (Sheldrick, 1997)'
_computing_structure_solution 'SHELXS-97 (Sheldrick, 1990)'
_diffrn_ambient_temperature 295(2)
_diffrn_detector_area_resol_mean 6.67
_diffrn_measured_fraction_theta_full 0.993
_diffrn_measured_fraction_theta_max 0.993
_diffrn_measurement_device_type 'STOE IPDS'
_diffrn_measurement_method 'Area detector - phi oscillation'
_diffrn_radiation_monochromator graphite
_diffrn_radiation_source 'fine-focus sealed tube'
_diffrn_radiation_type MoK\a
_diffrn_radiation_wavelength 0.71073
_diffrn_reflns_av_R_equivalents 0.1250
_diffrn_reflns_av_sigmaI/netI 0.0676
_diffrn_reflns_limit_h_max 13
_diffrn_reflns_limit_h_min -14
_diffrn_reflns_limit_k_max 14
_diffrn_reflns_limit_k_min -14
_diffrn_reflns_limit_l_max 32
_diffrn_reflns_limit_l_min -32
_diffrn_reflns_number 7819
_diffrn_reflns_theta_full 28.06
_diffrn_reflns_theta_max 28.06
_diffrn_reflns_theta_min 2.34
_exptl_absorpt_coefficient_mu 3.279
_exptl_absorpt_correction_T_max 0.670
_exptl_absorpt_correction_T_min 0.534
_exptl_absorpt_correction_type numerical
_exptl_absorpt_process_details
;
The crystal shape and size were optimized
using equivalent reflections with the program X-Shape.
Absorption  correction was made with the program X-Red
;
_exptl_crystal_colour colorless
_exptl_crystal_density_diffrn 1.770
_exptl_crystal_density_meas 1.80
_exptl_crystal_density_method 'flotation method'
_exptl_crystal_description 'block shape'
_exptl_crystal_F_000 1272
_exptl_crystal_size_max 0.12
_exptl_crystal_size_mid 0.096
_exptl_crystal_size_min 0.080
_refine_diff_density_max 1.660
_refine_diff_density_min -0.512
_refine_diff_density_rms 0.173
_refine_ls_extinction_method none
_refine_ls_goodness_of_fit_ref 1.088
_refine_ls_hydrogen_treatment mixed
_refine_ls_matrix_type full
_refine_ls_number_parameters 46
_refine_ls_number_reflns 1342
_refine_ls_number_restraints 0
_refine_ls_restrained_S_all 1.088
_refine_ls_R_factor_all 0.1004
_refine_ls_R_factor_gt 0.0676
_refine_ls_shift/su_max 0.000
_refine_ls_shift/su_mean 0.000
_refine_ls_weighting_details 'calc w==1/[\s^2^(Fo^2^)+(0.0562P)^2^+4.2867P] where P==(Fo^2^+2Fc^2^)/3'
_refine_ls_weighting_scheme calc
_refine_ls_wR_factor_gt 0.1181
_refine_ls_wR_factor_ref 0.1310
_reflns_number_gt 885
_reflns_number_total 1342
_reflns_threshold_expression >2sigma(I)
_cod_data_source_file b212140a.txt
_cod_data_source_block complex1
_cod_depositor_comments
;
The following automatic conversions were performed:
'_exptl_absorpt_correction_type' value 'Numerical' changed to 'numerical'
according to '/home/saulius/struct/CIF-dictionaries/cif_core.dic'
dictionary named 'cif_core.dic' version 2.4.1 from 2010-06-29.

Automatic conversion script
Id: cif_fix_enum 1527 2010-12-29 10:47:43Z saulius 
;
_cod_original_sg_symbol_H-M R-3
_cod_database_code 7012565

loop_
_symmetry_equiv_pos_as_xyz
'x, y, z'
'-y, x-y, z'
'-x+y, -x, z'
'x+2/3, y+1/3, z+1/3'
'-y+2/3, x-y+1/3, z+1/3'
'-x+y+2/3, -x+1/3, z+1/3'
'x+1/3, y+2/3, z+2/3'
'-y+1/3, x-y+2/3, z+2/3'
'-x+y+1/3, -x+2/3, z+2/3'
'-x, -y, -z'
'y, -x+y, -z'
'x-y, x, -z'
'-x+2/3, -y+1/3, -z+1/3'
'y+2/3, -x+y+1/3, -z+1/3'
'x-y+2/3, x+1/3, -z+1/3'
'-x+1/3, -y+2/3, -z+2/3'
'y+1/3, -x+y+2/3, -z+2/3'
'x-y+1/3, x+2/3, -z+2/3'

loop_
_atom_site_label
_atom_site_type_symbol
_atom_site_fract_x
_atom_site_fract_y
_atom_site_fract_z
_atom_site_U_iso_or_equiv
_atom_site_adp_type
_atom_site_occupancy
_atom_site_symmetry_multiplicity
_atom_site_calc_flag
_atom_site_refinement_flags
_atom_site_disorder_assembly
_atom_site_disorder_group
Al Al 0.0000 0.0000 0.0000 0.0401(9) Uani 1 6 d S . .
I1 I 0.3333 0.6667 0.1667 0.0630(4) Uani 1 6 d S . .
I2 I 0.3333 0.6667 -0.08326(3) 0.0503(3) Uani 1 3 d S . .
S1 S 0.09229(16) 0.26977(16) 0.06980(7) 0.0466(4) Uani 1 1 d . . .
O1 O -0.0257(5) 0.1315(5) 0.04299(18) 0.0489(10) Uani 1 1 d . . .
C1 C 0.0775(10) 0.4088(8) 0.0370(3) 0.0656(19) Uani 1 1 d . . .
H1A H 0.1146 0.4211 0.0006 0.098 Uiso 1 1 calc R . .
H1B H 0.1315 0.4967 0.0568 0.098 Uiso 1 1 calc R . .
H1C H -0.0215 0.3838 0.0356 0.098 Uiso 1 1 calc R . .
C2 C 0.0136(10) 0.2715(9) 0.1330(3) 0.067(2) Uani 1 1 d . . .
H2A H -0.0835 0.2496 0.1273 0.101 Uiso 1 1 calc R . .
H2B H 0.0676 0.3648 0.1493 0.101 Uiso 1 1 calc R . .
H2C H 0.0143 0.2011 0.1568 0.101 Uiso 1 1 calc R . .

loop_
_atom_site_aniso_label
_atom_site_aniso_U_11
_atom_site_aniso_U_22
_atom_site_aniso_U_33
_atom_site_aniso_U_23
_atom_site_aniso_U_13
_atom_site_aniso_U_12
Al 0.0324(13) 0.0324(13) 0.056(2) 0.000 0.000 0.0162(6)
I1 0.0513(4) 0.0513(4) 0.0863(8) 0.000 0.000 0.0257(2)
I2 0.0521(3) 0.0521(3) 0.0466(4) 0.000 0.000 0.02605(16)
S1 0.0398(8) 0.0376(8) 0.0600(9) -0.0020(7) -0.0006(7) 0.0176(7)
O1 0.041(2) 0.042(2) 0.065(2) -0.0062(19) 0.0047(19) 0.0222(19)
C1 0.082(5) 0.049(4) 0.064(4) 0.015(3) 0.012(4) 0.032(4)
C2 0.086(6) 0.066(5) 0.045(4) 0.003(3) 0.002(3) 0.035(4)

loop_
_atom_type_symbol
_atom_type_description
_atom_type_scat_dispersion_real
_atom_type_scat_dispersion_imag
_atom_type_scat_source
Al Al 0.0645 0.0514 'International Tables Vol C Tables 4.2.6.8 and 6.1.1.4'
C C 0.0033 0.0016 'International Tables Vol C Tables 4.2.6.8 and 6.1.1.4'
H H 0.0000 0.0000 'International Tables Vol C Tables 4.2.6.8 and 6.1.1.4'
S S 0.1246 0.1234 'International Tables Vol C Tables 4.2.6.8 and 6.1.1.4'
O O 0.0106 0.0060 'International Tables Vol C Tables 4.2.6.8 and 6.1.1.4'
I I -0.4742 1.8119 'International Tables Vol C Tables 4.2.6.8 and 6.1.1.4'

loop_
_geom_angle_atom_site_label_1
_geom_angle_atom_site_label_2
_geom_angle_atom_site_label_3
_geom_angle
_geom_angle_site_symmetry_1
_geom_angle_site_symmetry_3
_geom_angle_publ_flag
O1 Al O1 88.1(2) 3 11 ?
O1 Al O1 91.9(2) 3 . ?
O1 Al O1 88.1(2) 11 . ?
O1 Al O1 91.9(2) 3 2 ?
O1 Al O1 180.0(3) 11 2 ?
O1 Al O1 91.9(2) . 2 ?
O1 Al O1 180.0(3) 3 12 ?
O1 Al O1 91.9(2) 11 12 ?
O1 Al O1 88.1(2) . 12 ?
O1 Al O1 88.1(2) 2 12 ?
O1 Al O1 88.1(2) 3 10 ?
O1 Al O1 91.9(2) 11 10 ?
O1 Al O1 180.0(3) . 10 ?
O1 Al O1 88.1(2) 2 10 ?
O1 Al O1 91.9(2) 12 10 ?
O1 S1 C2 102.6(3) . . ?
O1 S1 C1 104.0(3) . . ?
C2 S1 C1 98.4(4) . . ?
S1 O1 Al 127.1(3) . . ?

loop_
_geom_bond_atom_site_label_1
_geom_bond_atom_site_label_2
_geom_bond_distance
_geom_bond_site_symmetry_2
_geom_bond_publ_flag
Al O1 1.894(4) 3 ?
Al O1 1.894(4) 11 ?
Al O1 1.894(4) . ?
Al O1 1.894(4) 2 ?
Al O1 1.894(4) 12 ?
Al O1 1.894(4) 10 ?
S1 O1 1.540(5) . ?
S1 C2 1.776(8) . ?
S1 C1 1.776(7) . ?
